data_7100342
loop_
_publ_author_name
'John Ripmeester'
'Gary D. Enright'
'Paul S. Sidhu'
'Konstantin A. Udachin'

_publ_section_title
;
The first example of a crystalline guest-free form of
the tris(5-acetyl-3-thienyl) methane (TATM) host material.
;
_journal_name_full 'Chemical Communications'
_journal_paper_doi 10.1039/b417110a
_journal_year 2005
_chemical_formula_sum 'C19.05 H16.2 O3.05 S3'
_chemical_formula_weight 388.50
_chemical_name_common TATM
_space_group_IT_number 2
_symmetry_cell_setting triclinic
_symmetry_space_group_name_Hall '-P 1'
_symmetry_space_group_name_H-M 'P -1'
_cell_angle_alpha 95.793(2)
_cell_angle_beta 106.221(2)
_cell_angle_gamma 95.522(2)
_cell_formula_units_Z 2
_cell_length_a 7.9681(8)
_cell_length_b 10.7633(11)
_cell_length_c 11.9587(12)
_cell_measurement_temperature 125(1)
_cell_volume 971.41(17)
_diffrn_ambient_temperature 398(2)
_exptl_crystal_density_diffrn 1.328
_cod_original_formula_sum 'C19.05 H16.20 O3.05 S3'
_cod_database_code 7100342

loop_
_symmetry_equiv_pos_as_xyz
'x, y, z'
'-x, -y, -z'

loop_
_atom_site_label
_atom_site_type_symbol
_atom_site_fract_x
_atom_site_fract_y
_atom_site_fract_z
_atom_site_U_iso_or_equiv
_atom_site_adp_type
_atom_site_occupancy
_atom_site_symmetry_multiplicity
_atom_site_calc_flag
_atom_site_refinement_flags
_atom_site_disorder_assembly
_atom_site_disorder_group
S1 S -0.41087(6) 0.80633(4) -0.00282(4) 0.03319(11) Uani 1 1 d . . .
S2 S -0.24324(5) 0.54190(3) 0.49291(4) 0.02481(9) Uani 1 1 d . . .
S3 S 0.42250(5) 0.82784(4) 0.34162(4) 0.02630(9) Uani 1 1 d . . .
O1 O -0.47566(19) 0.57393(12) -0.17151(11) 0.0443(4) Uani 1 1 d . . .
O2 O -0.05957(16) 0.53856(11) 0.74682(11) 0.0345(3) Uani 1 1 d . . .
O3 O 0.64730(15) 1.06595(11) 0.35190(11) 0.0331(3) Uani 1 1 d . . .
C1 C -0.09108(19) 0.82537(14) 0.32795(13) 0.0215(3) Uani 1 1 d . . .
C2 C -0.19995(19) 0.79096(14) 0.20078(13) 0.0229(3) Uani 1 1 d . . .
C3 C -0.3072(2) 0.86903(16) 0.14022(14) 0.0274(4) Uani 1 1 d . . .
C4 C -0.3117(2) 0.67096(15) 0.01569(14) 0.0259(4) Uani 1 1 d . . .
C5 C -0.2019(2) 0.67692(15) 0.12826(14) 0.0244(3) Uani 1 1 d . . .
C6 C -0.3606(2) 0.56622(16) -0.08126(14) 0.0308(4) Uani 1 1 d . . .
C7 C -0.2688(2) 0.45260(16) -0.06595(15) 0.0340(4) Uani 1 1 d . . .
H7A H -0.3454 0.3804 -0.1129 0.051 Uiso 1 1 calc R . .
H7B H -0.2377 0.4400 0.0153 0.051 Uiso 1 1 calc R . .
H7C H -0.1639 0.4641 -0.0903 0.051 Uiso 1 1 calc R . .
C8 C -0.12054(19) 0.72841(14) 0.40725(13) 0.0214(3) Uani 1 1 d . . .
C9 C -0.2454(2) 0.62393(14) 0.37723(14) 0.0235(3) Uani 1 1 d . . .
C10 C -0.07275(19) 0.64808(13) 0.58593(13) 0.0218(3) Uani 1 1 d . . .
C11 C -0.02145(19) 0.74124(13) 0.52736(13) 0.0212(3) Uani 1 1 d . . .
C12 C -0.0038(2) 0.63025(15) 0.70898(14) 0.0269(4) Uani 1 1 d . . .
C13 C 0.1381(3) 0.7285(2) 0.78867(17) 0.0456(5) Uani 1 1 d . . .
H13A H 0.1225 0.7381 0.8657 0.068 Uiso 1 1 calc R . .
H13C H 0.1307 0.8073 0.7577 0.068 Uiso 1 1 calc R . .
H13B H 0.2516 0.7026 0.7934 0.068 Uiso 1 1 calc R . .
C14 C 0.10325(19) 0.85350(13) 0.33620(13) 0.0203(3) Uani 1 1 d . . .
C15 C 0.2149(2) 0.76460(14) 0.33716(14) 0.0245(3) Uani 1 1 d . . .
C16 C 0.3633(2) 0.97737(13) 0.34315(13) 0.0221(3) Uani 1 1 d . . .
C17 C 0.1897(2) 0.97628(14) 0.34041(13) 0.0220(3) Uani 1 1 d . . .
C18 C 0.4966(2) 1.08393(14) 0.34870(14) 0.0254(3) Uani 1 1 d . . .
C19 C 0.4413(2) 1.21320(15) 0.34752(18) 0.0366(4) Uani 1 1 d . . .
H19A H 0.5437 1.2748 0.3650 0.055 Uiso 1 1 calc R . .
H19C H 0.3805 1.2278 0.4056 0.055 Uiso 1 1 calc R . .
H19B H 0.3644 1.2197 0.2713 0.055 Uiso 1 1 calc R . .
H1 H -0.127(2) 0.9041(16) 0.3572(14) 0.023(4) Uiso 1 1 d . . .
H3 H -0.325(2) 0.9460(18) 0.1667(16) 0.031(5) Uiso 1 1 d . . .
H5 H -0.138(2) 0.6145(16) 0.1510(14) 0.016(4) Uiso 1 1 d . . .
H9 H -0.323(2) 0.5945(17) 0.3073(15) 0.028(5) Uiso 1 1 d . . .
H11 H 0.074(2) 0.8073(16) 0.5617(15) 0.025(4) Uiso 1 1 d . . .
H15 H 0.193(2) 0.6750(17) 0.3331(15) 0.027(5) Uiso 1 1 d . . .
H17 H 0.135(2) 1.0400(15) 0.3422(13) 0.013(4) Uiso 1 1 d . . .
C001 C 0.162(2) 0.915(3) 0.066(12) 0.100 Uiso 0.025(3) 1 d PD A -1
O001 O 0.028(6) 0.991(5) 0.035(8) 0.100 Uiso 0.025(3) 1 d PD A -1
O002 O -0.025(3) 0.855(6) -0.052(5) 0.100 Uiso 0.027(4) 1 d PD B -2
C002 C 0.133(7) 0.906(12) 0.033(8) 0.100 Uiso 0.027(4) 1 d PD B -2

loop_
_atom_site_aniso_label
_atom_site_aniso_U_11
_atom_site_aniso_U_22
_atom_site_aniso_U_33
_atom_site_aniso_U_23
_atom_site_aniso_U_13
_atom_site_aniso_U_12
S1 0.0335(2) 0.0318(2) 0.0254(2) 0.00436(16) -0.00443(16) -0.00044(17)
S2 0.02360(17) 0.01932(16) 0.02879(19) -0.00108(14) 0.00721(14) -0.00454(14)
S3 0.02063(17) 0.02138(17) 0.0362(2) 0.00175(15) 0.00852(15) 0.00078(14)
O1 0.0525(8) 0.0372(7) 0.0266(7) 0.0005(5) -0.0083(6) -0.0105(6)
O2 0.0402(7) 0.0284(6) 0.0346(6) 0.0089(5) 0.0111(5) -0.0022(5)
O3 0.0256(6) 0.0305(6) 0.0402(7) -0.0037(5) 0.0108(5) -0.0060(5)
C1 0.0194(7) 0.0205(6) 0.0218(7) 0.0006(5) 0.0030(5) 0.0002(5)
C2 0.0176(6) 0.0259(7) 0.0228(7) 0.0016(6) 0.0044(5) -0.0022(6)
C3 0.0256(7) 0.0286(7) 0.0237(8) 0.0024(6) 0.0017(6) 0.0013(6)
C4 0.0246(7) 0.0261(7) 0.0236(7) 0.0031(6) 0.0044(6) -0.0046(6)
C5 0.0214(7) 0.0262(7) 0.0222(7) 0.0025(6) 0.0027(6) -0.0026(6)
C6 0.0362(8) 0.0291(8) 0.0225(8) 0.0028(6) 0.0065(7) -0.0117(7)
C7 0.0405(9) 0.0337(8) 0.0250(8) -0.0023(7) 0.0107(7) -0.0051(7)
C8 0.0179(6) 0.0208(6) 0.0236(7) -0.0001(5) 0.0049(5) -0.0002(5)
C9 0.0212(7) 0.0230(7) 0.0226(7) -0.0015(6) 0.0036(6) -0.0028(6)
C10 0.0191(6) 0.0193(6) 0.0256(7) 0.0014(5) 0.0056(6) -0.0004(5)
C11 0.0170(6) 0.0198(6) 0.0244(7) -0.0015(5) 0.0049(5) -0.0015(5)
C12 0.0247(7) 0.0264(7) 0.0299(8) 0.0070(6) 0.0078(6) 0.0021(6)
C13 0.0436(11) 0.0498(11) 0.0299(10) 0.0132(8) -0.0065(8) -0.0171(9)
C14 0.0195(6) 0.0194(6) 0.0187(7) 0.0002(5) 0.0025(5) -0.0024(5)
C15 0.0217(7) 0.0190(6) 0.0301(8) 0.0007(6) 0.0057(6) -0.0024(6)
C16 0.0236(7) 0.0177(6) 0.0230(7) 0.0000(5) 0.0054(6) -0.0003(5)
C17 0.0226(7) 0.0184(6) 0.0236(7) 0.0013(5) 0.0056(6) 0.0012(5)
C18 0.0270(7) 0.0225(7) 0.0246(7) -0.0022(6) 0.0081(6) -0.0026(6)
C19 0.0395(9) 0.0203(7) 0.0512(11) 0.0021(7) 0.0184(8) -0.0036(7)

loop_
_geom_bond_atom_site_label_1
_geom_bond_atom_site_label_2
_geom_bond_distance
_geom_bond_site_symmetry_2
_geom_bond_publ_flag
S1 C3 1.7129(16) . ?
S1 C4 1.7280(17) . ?
S2 C9 1.7116(17) . ?
S2 C10 1.7290(14) . ?
S3 C15 1.7117(16) . ?
S3 C16 1.7199(15) . ?
O1 C6 1.222(2) . ?
O2 C12 1.222(2) . ?
O3 C18 1.225(2) . ?
C1 C2 1.513(2) . ?
C1 C8 1.523(2) . ?
C1 C14 1.522(2) . ?
C2 C3 1.370(2) . ?
C2 C5 1.426(2) . ?
C4 C5 1.377(2) . ?
C4 C6 1.472(2) . ?
C6 C7 1.485(3) . ?
C8 C9 1.374(2) . ?
C8 C11 1.418(2) . ?
C10 C11 1.373(2) . ?
C10 C12 1.459(2) . ?
C12 C13 1.506(2) . ?
C14 C15 1.367(2) . ?
C14 C17 1.420(2) . ?
C16 C17 1.373(2) . ?
C16 C18 1.470(2) . ?
C18 C19 1.500(2) . ?
C001 O001 1.400(10) . ?
O002 C002 1.400(10) . ?
